data_1504570
loop_
_publ_author_name
'Ohno, Hiroaki'
'Okano, Akinori'
'Kosaka, Shohei'
'Tsukamoto, Koji'
'Ohata, Miyo'
'Ishihara, Kotaro'
'Maeda, Hatsuo'
'Tanaka, Tetsuaki'
'Fujii, Nobutaka'

_publ_section_title
;
 Direct construction of bicyclic heterocycles by palladium-catalyzed
 domino cyclization of propargyl bromides.
;
_journal_issue 6
_journal_name_full 'Organic letters'
_journal_page_first 1171
_journal_page_last 1174
_journal_paper_doi 10.1021/ol800063d
_journal_volume 10
_journal_year 2008
_chemical_absolute_configuration ad
_chemical_formula_moiety 'C24 H30 N2 O4 S2'
_chemical_formula_sum 'C24 H30 N2 O4 S2'
_chemical_formula_weight 474.62
_chemical_melting_point 447
_chemical_name_systematic
; 
 ? 
;
_space_group_IT_number 19
_symmetry_cell_setting orthorhombic
_symmetry_space_group_name_Hall 'P 2ac 2ab'
_symmetry_space_group_name_H-M 'P 21 21 21'
_atom_sites_solution_hydrogens geom
_atom_sites_solution_primary direct
_atom_sites_solution_secondary difmap
_audit_creation_method SHELXL-97
_cell_angle_alpha 90.00
_cell_angle_beta 90.00
_cell_angle_gamma 90.00
_cell_formula_units_Z 8
_cell_length_a 10.7896(2)
_cell_length_b 11.2493(2)
_cell_length_c 41.8746(8)
_cell_measurement_temperature 296(2)
_cell_volume 5082.55(16)
_computing_cell_refinement PROCESS-AUTO
_computing_data_collection 'PROCESS-AUTO (Rigaku, 2003)'
_computing_data_reduction 'CrystalStructure (Rigaku/MSC, 2004)'
_computing_molecular_graphics 'ORTEPIII (Johnson et al., 1996)'
_computing_publication_material SHELXL-97
_computing_structure_refinement 'SHELXL-97 (Sheldrick, 1997)'
_computing_structure_solution 'SIR97 (Altomare et al., 1999)'
_diffrn_ambient_temperature 296(2)
_diffrn_measured_fraction_theta_full 0.995
_diffrn_measured_fraction_theta_max 0.995
_diffrn_measurement_device_type 'Rigaku R-AXIS RAPID'
_diffrn_measurement_method \w
_diffrn_radiation_monochromator graphite
_diffrn_radiation_source 'fine-focus sealed tube'
_diffrn_radiation_type CuK\a
_diffrn_radiation_wavelength 1.54178
_diffrn_reflns_av_R_equivalents 0.0572
_diffrn_reflns_av_sigmaI/netI 0.0428
_diffrn_reflns_limit_h_max 12
_diffrn_reflns_limit_h_min -12
_diffrn_reflns_limit_k_max 13
_diffrn_reflns_limit_k_min -13
_diffrn_reflns_limit_l_max 50
_diffrn_reflns_limit_l_min -50
_diffrn_reflns_number 56973
_diffrn_reflns_theta_full 68.24
_diffrn_reflns_theta_max 68.24
_diffrn_reflns_theta_min 4.07
_exptl_absorpt_coefficient_mu 2.153
_exptl_absorpt_correction_T_max 0.496
_exptl_absorpt_correction_T_min 0.259
_exptl_absorpt_correction_type numerical
_exptl_absorpt_process_details '(NUMABS; T. Higashi, 1998)'
_exptl_crystal_colour colorless
_exptl_crystal_density_diffrn 1.241
_exptl_crystal_density_method 'not measured'
_exptl_crystal_description block
_exptl_crystal_F_000 2016
_exptl_crystal_size_max 1.0
_exptl_crystal_size_mid 0.5
_exptl_crystal_size_min 0.4
_refine_diff_density_max 0.236
_refine_diff_density_min -0.221
_refine_diff_density_rms 0.044
_refine_ls_abs_structure_details 'Flack H D (1983), Acta Cryst. A39, 876-881'
_refine_ls_abs_structure_Flack 0.009(17)
_refine_ls_extinction_coef 0.00039(4)
_refine_ls_extinction_expression Fc^*^=kFc[1+0.001xFc^2^\l^3^/sin(2\q)]^-1/4^
_refine_ls_extinction_method SHELXL
_refine_ls_goodness_of_fit_ref 1.131
_refine_ls_hydrogen_treatment constr
_refine_ls_matrix_type full
_refine_ls_number_parameters 586
_refine_ls_number_reflns 9222
_refine_ls_number_restraints 0
_refine_ls_restrained_S_all 1.131
_refine_ls_R_factor_all 0.0716
_refine_ls_R_factor_gt 0.0494
_refine_ls_shift/su_max 0.000
_refine_ls_shift/su_mean 0.000
_refine_ls_structure_factor_coef Fsqd
_refine_ls_weighting_details 'calc w=1/[\s^2^(Fo^2^)+(0.0271P)^2^+2.3872P] where P=(Fo^2^+2Fc^2^)/3'
_refine_ls_weighting_scheme calc
_refine_ls_wR_factor_gt 0.0951
_refine_ls_wR_factor_ref 0.1216
_reflns_number_gt 7101
_reflns_number_total 9222
_reflns_threshold_expression >2sigma(I)
_cod_data_source_file ol800063d-file003.cif
_cod_data_source_block ipr6
_cod_database_code 1504570

loop_
_symmetry_equiv_pos_as_xyz
'x, y, z'
'-x+1/2, -y, z+1/2'
'x+1/2, -y+1/2, -z'
'-x, y+1/2, -z+1/2'

loop_
_atom_site_label
_atom_site_type_symbol
_atom_site_fract_x
_atom_site_fract_y
_atom_site_fract_z
_atom_site_U_iso_or_equiv
_atom_site_adp_type
_atom_site_occupancy
_atom_site_symmetry_multiplicity
_atom_site_calc_flag
_atom_site_refinement_flags
S1_1 S -0.20330(11) 0.31203(10) 0.47775(3) 0.0745(3) Uani 1 1 d .
S2_1 S 0.06815(12) 0.74848(10) 0.41561(2) 0.0782(3) Uani 1 1 d .
N1_1 N -0.1069(3) 0.3515(3) 0.45000(7) 0.0633(8) Uani 1 1 d .
N2_1 N -0.0137(3) 0.6279(3) 0.41095(7) 0.0659(8) Uani 1 1 d .
O1_1 O -0.3187(3) 0.3695(3) 0.47075(7) 0.0905(9) Uani 1 1 d .
O2_1 O -0.1976(3) 0.1851(2) 0.47998(7) 0.0981(10) Uani 1 1 d .
O3_1 O 0.1961(3) 0.7163(3) 0.41272(7) 0.0876(9) Uani 1 1 d .
O4_1 O 0.0150(3) 0.8335(3) 0.39437(7) 0.1065(11) Uani 1 1 d .
C1_1 C 0.0043(4) 0.2805(3) 0.44225(9) 0.0678(10) Uani 1 1 d .
H1_1 H 0.0035 0.2098 0.4559 0.081 Uiso 1 1 calc R
C2_1 C 0.1206(4) 0.3512(4) 0.45032(10) 0.0800(12) Uani 1 1 d .
H2A_1 H 0.1238 0.3661 0.4731 0.096 Uiso 1 1 calc R
H2B_1 H 0.1936 0.3060 0.4444 0.096 Uiso 1 1 calc R
C3_1 C 0.1192(4) 0.4672(4) 0.43257(9) 0.0736(11) Uani 1 1 d .
H3_1 H 0.1920 0.4992 0.4243 0.088 Uiso 1 1 calc R
C4_1 C 0.0131(4) 0.5225(3) 0.42893(8) 0.0618(9) Uani 1 1 d .
C5_1 C -0.1080(4) 0.4782(3) 0.44172(8) 0.0614(9) Uani 1 1 d .
H5_1 H -0.1273 0.5233 0.4611 0.074 Uiso 1 1 calc R
C6_1 C -0.1982(4) 0.5156(4) 0.41602(9) 0.0736(11) Uani 1 1 d .
H6A_1 H -0.2824 0.5190 0.4241 0.088 Uiso 1 1 calc R
H6B_1 H -0.1952 0.4622 0.3978 0.088 Uiso 1 1 calc R
C7_1 C -0.1500(4) 0.6394(4) 0.40734(10) 0.0775(11) Uani 1 1 d .
H7A_1 H -0.1720 0.6602 0.3856 0.093 Uiso 1 1 calc R
H7B_1 H -0.1828 0.6992 0.4217 0.093 Uiso 1 1 calc R
C8_1 C -0.0002(5) 0.2381(4) 0.40745(9) 0.0819(13) Uani 1 1 d .
H8_1 H 0.0017 0.3085 0.3937 0.098 Uiso 1 1 calc R
C9_1 C -0.1194(6) 0.1703(4) 0.40040(11) 0.120(2) Uani 1 1 d .
H9A_1 H -0.1212 0.0985 0.4128 0.180 Uiso 1 1 calc R
H9B_1 H -0.1227 0.1510 0.3781 0.180 Uiso 1 1 calc R
H9C_1 H -0.1894 0.2188 0.4059 0.180 Uiso 1 1 calc R
C10_1 C 0.1118(7) 0.1619(6) 0.39931(14) 0.155(3) Uani 1 1 d .
H10A_1 H 0.1178 0.0975 0.4143 0.232 Uiso 1 1 calc R
H10B_1 H 0.1855 0.2095 0.4004 0.232 Uiso 1 1 calc R
H10C_1 H 0.1027 0.1306 0.3781 0.232 Uiso 1 1 calc R
C11_1 C -0.1495(4) 0.3718(4) 0.51385(9) 0.0710(10) Uani 1 1 d .
C12_1 C -0.2000(5) 0.4765(4) 0.52544(11) 0.0885(13) Uani 1 1 d .
H12_1 H -0.2640 0.5141 0.5145 0.106 Uiso 1 1 calc R
C13_1 C -0.1536(6) 0.5243(5) 0.55349(13) 0.1115(18) Uani 1 1 d .
H13_1 H -0.1861 0.5953 0.5612 0.134 Uiso 1 1 calc R
C14_1 C -0.0606(6) 0.4687(6) 0.57013(12) 0.1193(19) Uani 1 1 d .
C15_1 C -0.0124(5) 0.3644(6) 0.55800(12) 0.1169(19) Uani 1 1 d .
H15_1 H 0.0507 0.3261 0.5691 0.140 Uiso 1 1 calc R
C16_1 C -0.0547(5) 0.3160(4) 0.53020(10) 0.0908(14) Uani 1 1 d .
H16_1 H -0.0201 0.2462 0.5223 0.109 Uiso 1 1 calc R
C17_1 C -0.0157(8) 0.5211(8) 0.60146(16) 0.207(4) Uani 1 1 d .
H17A_1 H -0.0153 0.6062 0.6000 0.311 Uiso 1 1 calc R
H17B_1 H 0.0667 0.4932 0.6058 0.311 Uiso 1 1 calc R
H17C_1 H -0.0701 0.4969 0.6184 0.311 Uiso 1 1 calc R
C18_1 C 0.0416(4) 0.7939(3) 0.45478(10) 0.0730(11) Uani 1 1 d .
C19_1 C 0.1033(4) 0.7429(4) 0.47950(10) 0.0828(12) Uani 1 1 d .
H19_1 H 0.1641 0.6862 0.4754 0.099 Uiso 1 1 calc R
C20_1 C 0.0767(5) 0.7745(5) 0.51080(12) 0.1026(16) Uani 1 1 d .
H20_1 H 0.1181 0.7365 0.5274 0.123 Uiso 1 1 calc R
C21_1 C -0.0090(6) 0.8601(5) 0.51784(14) 0.1031(17) Uani 1 1 d .
C22_1 C -0.0696(6) 0.9123(5) 0.49305(17) 0.1107(18) Uani 1 1 d .
H22_1 H -0.1282 0.9707 0.4974 0.133 Uiso 1 1 calc R
C23_1 C -0.0472(5) 0.8816(4) 0.46145(14) 0.0989(15) Uani 1 1 d .
H23_1 H -0.0903 0.9185 0.4450 0.119 Uiso 1 1 calc R
C24_1 C -0.0351(6) 0.8962(6) 0.55192(14) 0.154(3) Uani 1 1 d .
H24A_1 H -0.0007 0.8382 0.5662 0.231 Uiso 1 1 calc R
H24B_1 H -0.1231 0.9010 0.5552 0.231 Uiso 1 1 calc R
H24C_1 H 0.0017 0.9723 0.5561 0.231 Uiso 1 1 calc R
S3_2 S 0.43515(9) 0.62775(8) 0.26973(2) 0.0619(2) Uani 1 1 d .
S4_2 S -0.04354(10) 0.37049(11) 0.31796(2) 0.0779(3) Uani 1 1 d .
N3_2 N 0.3836(3) 0.5413(3) 0.29796(6) 0.0567(7) Uani 1 1 d .
N4_2 N 0.0792(3) 0.4485(3) 0.32710(7) 0.0650(8) Uani 1 1 d .
O5_2 O 0.5672(2) 0.6249(2) 0.27135(6) 0.0748(7) Uani 1 1 d .
O6_2 O 0.3702(2) 0.7381(2) 0.27304(7) 0.0752(7) Uani 1 1 d .
O7_2 O -0.0102(3) 0.2478(3) 0.32115(7) 0.0968(10) Uani 1 1 d .
O8_2 O -0.1421(3) 0.4196(3) 0.33677(7) 0.0999(11) Uani 1 1 d .
C25_2 C 0.4541(4) 0.4345(3) 0.30823(9) 0.0679(10) Uani 1 1 d .
H25_2 H 0.5344 0.4358 0.2973 0.082 Uiso 1 1 calc R
C26_2 C 0.3861(4) 0.3227(4) 0.29771(11) 0.0791(12) Uani 1 1 d .
H26A_2 H 0.3830 0.3196 0.2746 0.095 Uiso 1 1 calc R
H26B_2 H 0.4304 0.2531 0.3052 0.095 Uiso 1 1 calc R
C27_2 C 0.2569(4) 0.3221(4) 0.31087(10) 0.0735(11) Uani 1 1 d .
H27_2 H 0.2197 0.2516 0.3174 0.088 Uiso 1 1 calc R
C28_2 C 0.1973(4) 0.4244(3) 0.31290(8) 0.0600(9) Uani 1 1 d .
C29_2 C 0.2487(3) 0.5407(3) 0.30206(8) 0.0566(8) Uani 1 1 d .
H29_2 H 0.2112 0.5594 0.2813 0.068 Uiso 1 1 calc R
C30_2 C 0.1949(4) 0.6265(4) 0.32661(10) 0.0744(11) Uani 1 1 d .
H30A_2 H 0.2394 0.6223 0.3467 0.089 Uiso 1 1 calc R
H30B_2 H 0.1960 0.7077 0.3189 0.089 Uiso 1 1 calc R
C31_2 C 0.0636(4) 0.5800(4) 0.32992(10) 0.0804(12) Uani 1 1 d .
H31A_2 H 0.0284 0.6015 0.3505 0.096 Uiso 1 1 calc R
H31B_2 H 0.0107 0.6107 0.3131 0.096 Uiso 1 1 calc R
C32_2 C 0.4786(4) 0.4424(5) 0.34422(10) 0.0875(14) Uani 1 1 d .
H32_2 H 0.3983 0.4460 0.3551 0.105 Uiso 1 1 calc R
C33_2 C 0.5501(6) 0.5548(5) 0.35254(12) 0.1153(18) Uani 1 1 d .
H33A_2 H 0.6326 0.5494 0.3441 0.173 Uiso 1 1 calc R
H33B_2 H 0.5538 0.5635 0.3753 0.173 Uiso 1 1 calc R
H33C_2 H 0.5090 0.6225 0.3434 0.173 Uiso 1 1 calc R
C34_2 C 0.5477(6) 0.3327(6) 0.35642(15) 0.146(3) Uani 1 1 d .
H34A_2 H 0.6235 0.3233 0.3447 0.218 Uiso 1 1 calc R
H34B_2 H 0.4968 0.2636 0.3535 0.218 Uiso 1 1 calc R
H34C_2 H 0.5662 0.3425 0.3787 0.218 Uiso 1 1 calc R
C35_2 C 0.3875(3) 0.5649(3) 0.23350(8) 0.0592(9) Uani 1 1 d .
C36_2 C 0.4526(4) 0.4704(3) 0.22073(9) 0.0682(10) Uani 1 1 d .
H36_2 H 0.5260 0.4451 0.2302 0.082 Uiso 1 1 calc R
C37_2 C 0.4078(4) 0.4136(4) 0.19380(9) 0.0775(12) Uani 1 1 d .
H37_2 H 0.4522 0.3504 0.1852 0.093 Uiso 1 1 calc R
C38_2 C 0.2986(4) 0.4485(4) 0.17939(10) 0.0770(11) Uani 1 1 d .
C39_2 C 0.2375(4) 0.5449(4) 0.19167(10) 0.0789(12) Uani 1 1 d .
H39_2 H 0.1654 0.5715 0.1818 0.095 Uiso 1 1 calc R
C40_2 C 0.2809(4) 0.6037(3) 0.21857(9) 0.0701(10) Uani 1 1 d .
H40_2 H 0.2382 0.6692 0.2265 0.084 Uiso 1 1 calc R
C41_2 C 0.2465(5) 0.3801(5) 0.15183(11) 0.1125(18) Uani 1 1 d .
H41A_2 H 0.1708 0.3421 0.1582 0.169 Uiso 1 1 calc R
H41B_2 H 0.3051 0.3209 0.1452 0.169 Uiso 1 1 calc R
H41C_2 H 0.2301 0.4334 0.1344 0.169 Uiso 1 1 calc R
C42_2 C -0.0747(4) 0.3987(3) 0.27778(9) 0.0661(10) Uani 1 1 d .
C43_2 C -0.1617(4) 0.4830(4) 0.26896(10) 0.0786(11) Uani 1 1 d .
H43_2 H -0.2060 0.5239 0.2845 0.094 Uiso 1 1 calc R
C44_2 C -0.1829(4) 0.5063(4) 0.23689(10) 0.0787(12) Uani 1 1 d .
H44_2 H -0.2421 0.5625 0.2312 0.094 Uiso 1 1 calc R
C45_2 C -0.1185(4) 0.4483(4) 0.21342(10) 0.0769(12) Uani 1 1 d .
C46_2 C -0.0309(4) 0.3656(4) 0.22245(10) 0.0834(12) Uani 1 1 d .
H46_2 H 0.0142 0.3261 0.2068 0.100 Uiso 1 1 calc R
C47_2 C -0.0084(4) 0.3401(4) 0.25428(11) 0.0803(12) Uani 1 1 d .
H47_2 H 0.0509 0.2838 0.2598 0.096 Uiso 1 1 calc R
C48_2 C -0.1447(5) 0.4726(5) 0.17872(10) 0.1101(18) Uani 1 1 d .
H48A_2 H -0.2327 0.4768 0.1754 0.165 Uiso 1 1 calc R
H48B_2 H -0.1108 0.4097 0.1659 0.165 Uiso 1 1 calc R
H48C_2 H -0.1074 0.5467 0.1727 0.165 Uiso 1 1 calc R

loop_
_atom_site_aniso_label
_atom_site_aniso_U_11
_atom_site_aniso_U_22
_atom_site_aniso_U_33
_atom_site_aniso_U_23
_atom_site_aniso_U_13
_atom_site_aniso_U_12
S1_1 0.0748(7) 0.0703(6) 0.0784(6) 0.0125(5) 0.0047(5) -0.0088(5)
S2_1 0.0887(8) 0.0714(6) 0.0746(6) 0.0134(5) -0.0036(6) -0.0169(6)
N1_1 0.069(2) 0.0574(17) 0.0631(17) 0.0088(14) 0.0010(14) 0.0022(15)
N2_1 0.067(2) 0.0630(18) 0.0681(18) 0.0152(15) -0.0084(15) -0.0097(17)
O1_1 0.0591(18) 0.104(2) 0.108(2) 0.0179(18) -0.0060(15) -0.0050(17)
O2_1 0.126(3) 0.0581(16) 0.111(2) 0.0126(16) 0.019(2) -0.0152(18)
O3_1 0.073(2) 0.099(2) 0.0909(19) -0.0012(16) 0.0111(16) -0.0254(18)
O4_1 0.140(3) 0.082(2) 0.098(2) 0.0405(17) -0.024(2) -0.018(2)
C1_1 0.079(3) 0.061(2) 0.064(2) 0.0081(17) -0.002(2) 0.006(2)
C2_1 0.078(3) 0.085(3) 0.077(3) 0.013(2) -0.010(2) 0.016(2)
C3_1 0.056(3) 0.082(3) 0.083(3) 0.006(2) -0.012(2) -0.007(2)
C4_1 0.058(2) 0.068(2) 0.060(2) 0.0034(17) -0.0076(17) -0.0070(19)
C5_1 0.065(3) 0.060(2) 0.060(2) 0.0060(16) -0.0039(17) -0.0007(18)
C6_1 0.061(3) 0.077(3) 0.083(3) 0.016(2) -0.018(2) -0.006(2)
C7_1 0.073(3) 0.073(3) 0.087(3) 0.019(2) -0.013(2) 0.001(2)
C8_1 0.119(4) 0.065(2) 0.061(2) 0.0037(18) 0.000(2) 0.006(3)
C9_1 0.193(7) 0.084(3) 0.084(3) -0.001(3) -0.028(4) -0.042(4)
C10_1 0.203(8) 0.150(6) 0.111(4) -0.026(4) 0.020(4) 0.079(5)
C11_1 0.069(3) 0.076(3) 0.068(2) 0.014(2) 0.0062(19) 0.014(2)
C12_1 0.082(3) 0.095(3) 0.089(3) 0.007(3) -0.002(3) 0.024(3)
C13_1 0.122(5) 0.115(4) 0.097(4) -0.023(3) 0.001(3) 0.028(4)
C14_1 0.119(5) 0.151(5) 0.088(3) -0.015(4) -0.017(3) 0.020(5)
C15_1 0.110(4) 0.161(5) 0.079(3) 0.002(3) -0.019(3) 0.042(4)
C16_1 0.089(3) 0.109(3) 0.075(3) 0.013(2) 0.010(3) 0.030(3)
C17_1 0.242(10) 0.250(9) 0.130(5) -0.073(6) -0.080(6) 0.057(8)
C18_1 0.077(3) 0.061(2) 0.081(3) 0.0056(19) -0.008(2) -0.012(2)
C19_1 0.083(3) 0.088(3) 0.078(3) -0.013(2) -0.005(2) -0.003(3)
C20_1 0.097(4) 0.125(4) 0.087(3) -0.010(3) -0.003(3) -0.018(4)
C21_1 0.096(4) 0.106(4) 0.107(4) -0.027(3) 0.020(3) -0.035(4)
C22_1 0.102(4) 0.080(3) 0.150(5) -0.026(3) 0.032(4) -0.010(3)
C23_1 0.101(4) 0.069(3) 0.127(4) 0.005(3) 0.003(3) 0.000(3)
C24_1 0.118(5) 0.216(7) 0.128(5) -0.079(5) 0.047(4) -0.056(5)
S3_2 0.0560(5) 0.0540(5) 0.0756(5) -0.0015(4) 0.0004(5) -0.0047(4)
S4_2 0.0615(7) 0.0955(8) 0.0767(6) 0.0177(6) 0.0040(5) -0.0138(6)
N3_2 0.0498(18) 0.0568(16) 0.0636(17) 0.0015(13) -0.0030(13) -0.0004(13)
N4_2 0.0530(19) 0.074(2) 0.0686(18) 0.0032(15) 0.0060(15) -0.0074(16)
O5_2 0.0413(14) 0.0864(18) 0.0965(18) 0.0007(15) 0.0002(14) -0.0138(14)
O6_2 0.0764(19) 0.0443(13) 0.105(2) -0.0037(13) 0.0027(15) -0.0002(13)
O7_2 0.091(2) 0.0797(19) 0.119(2) 0.0343(17) -0.0094(19) -0.0195(18)
O8_2 0.0640(19) 0.152(3) 0.0835(19) 0.015(2) 0.0233(15) -0.006(2)
C25_2 0.052(2) 0.071(2) 0.081(2) 0.0018(19) -0.0017(19) 0.0052(19)
C26_2 0.070(3) 0.064(2) 0.103(3) -0.002(2) 0.006(2) 0.012(2)
C27_2 0.062(3) 0.057(2) 0.101(3) 0.008(2) 0.004(2) -0.0070(19)
C28_2 0.056(2) 0.059(2) 0.065(2) 0.0002(17) 0.0009(17) -0.0017(18)
C29_2 0.051(2) 0.062(2) 0.0569(19) -0.0063(16) -0.0011(16) 0.0022(17)
C30_2 0.068(3) 0.071(2) 0.085(3) -0.017(2) 0.008(2) 0.000(2)
C31_2 0.065(3) 0.091(3) 0.086(3) -0.012(2) 0.012(2) 0.011(2)
C32_2 0.059(3) 0.121(4) 0.083(3) 0.028(3) -0.016(2) -0.007(3)
C33_2 0.108(4) 0.146(5) 0.092(3) -0.005(3) -0.037(3) -0.012(4)
C34_2 0.122(5) 0.154(6) 0.161(5) 0.083(5) -0.044(4) -0.003(5)
C35_2 0.056(2) 0.0553(19) 0.066(2) 0.0075(17) 0.0011(17) 0.0007(17)
C36_2 0.062(3) 0.067(2) 0.075(2) 0.0051(19) -0.0034(19) 0.013(2)
C37_2 0.092(3) 0.069(2) 0.072(2) -0.0084(19) -0.004(2) 0.019(2)
C38_2 0.081(3) 0.081(3) 0.069(2) 0.000(2) -0.012(2) 0.003(2)
C39_2 0.069(3) 0.092(3) 0.075(3) 0.001(2) -0.017(2) 0.013(2)
C40_2 0.066(3) 0.064(2) 0.081(3) 0.0038(19) 0.002(2) 0.016(2)
C41_2 0.119(4) 0.132(5) 0.087(3) -0.026(3) -0.027(3) 0.005(4)
C42_2 0.053(2) 0.071(2) 0.074(2) 0.0038(18) 0.0043(18) -0.0102(19)
C43_2 0.056(3) 0.098(3) 0.081(3) 0.002(2) 0.010(2) 0.000(2)
C44_2 0.074(3) 0.079(3) 0.082(3) 0.011(2) -0.011(2) -0.002(2)
C45_2 0.089(3) 0.068(3) 0.074(3) -0.003(2) -0.002(2) -0.015(2)
C46_2 0.089(3) 0.080(3) 0.081(3) -0.012(2) 0.004(2) -0.004(3)
C47_2 0.075(3) 0.076(3) 0.090(3) -0.001(2) -0.009(2) -0.001(2)
C48_2 0.160(5) 0.092(3) 0.079(3) 0.007(3) -0.020(3) -0.010(4)

loop_
_atom_type_symbol
_atom_type_description
_atom_type_scat_dispersion_real
_atom_type_scat_dispersion_imag
_atom_type_scat_source
C C 0.0181 0.0091 'International Tables Vol C Tables 4.2.6.8 and 6.1.1.4'
H H 0.0000 0.0000 'International Tables Vol C Tables 4.2.6.8 and 6.1.1.4'
N N 0.0311 0.0180 'International Tables Vol C Tables 4.2.6.8 and 6.1.1.4'
O O 0.0492 0.0322 'International Tables Vol C Tables 4.2.6.8 and 6.1.1.4'
S S 0.3331 0.5567 'International Tables Vol C Tables 4.2.6.8 and 6.1.1.4'

loop_
_geom_angle_atom_site_label_1
_geom_angle_atom_site_label_2
_geom_angle_atom_site_label_3
_geom_angle
O2_1 S1_1 O1_1 120.0(2)
O2_1 S1_1 N1_1 106.97(18)
O1_1 S1_1 N1_1 106.70(17)
O2_1 S1_1 C11_1 108.2(2)
O1_1 S1_1 C11_1 106.9(2)
N1_1 S1_1 C11_1 107.51(18)
O4_1 S2_1 O3_1 120.3(2)
O4_1 S2_1 N2_1 105.42(18)
O3_1 S2_1 N2_1 107.55(18)
O4_1 S2_1 C18_1 108.9(2)
O3_1 S2_1 C18_1 108.2(2)
N2_1 S2_1 C18_1 105.54(17)
C5_1 N1_1 C1_1 118.7(3)
C5_1 N1_1 S1_1 115.5(3)
C1_1 N1_1 S1_1 122.0(2)
C4_1 N2_1 C7_1 109.0(3)
C4_1 N2_1 S2_1 121.0(2)
C7_1 N2_1 S2_1 118.5(3)
N1_1 C1_1 C2_1 109.7(3)
N1_1 C1_1 C8_1 110.5(3)
C2_1 C1_1 C8_1 113.5(4)
N1_1 C1_1 H1_1 107.6
C2_1 C1_1 H1_1 107.6
C8_1 C1_1 H1_1 107.6
C3_1 C2_1 C1_1 109.7(3)
C3_1 C2_1 H2A_1 109.7
C1_1 C2_1 H2A_1 109.7
C3_1 C2_1 H2B_1 109.7
C1_1 C2_1 H2B_1 109.7
H2A_1 C2_1 H2B_1 108.2
C4_1 C3_1 C2_1 118.5(4)
C4_1 C3_1 H3_1 120.7
C2_1 C3_1 H3_1 120.7
C3_1 C4_1 N2_1 129.0(4)
C3_1 C4_1 C5_1 124.2(3)
N2_1 C4_1 C5_1 106.7(3)
N1_1 C5_1 C4_1 113.6(3)
N1_1 C5_1 C6_1 116.4(3)
C4_1 C5_1 C6_1 102.4(3)
N1_1 C5_1 H5_1 108.0
C4_1 C5_1 H5_1 108.0
C6_1 C5_1 H5_1 108.0
C5_1 C6_1 C7_1 101.7(3)
C5_1 C6_1 H6A_1 111.4
C7_1 C6_1 H6A_1 111.4
C5_1 C6_1 H6B_1 111.4
C7_1 C6_1 H6B_1 111.4
H6A_1 C6_1 H6B_1 109.3
N2_1 C7_1 C6_1 103.5(3)
N2_1 C7_1 H7A_1 111.1
C6_1 C7_1 H7A_1 111.1
N2_1 C7_1 H7B_1 111.1
C6_1 C7_1 H7B_1 111.1
H7A_1 C7_1 H7B_1 109.0
C9_1 C8_1 C10_1 110.2(4)
C9_1 C8_1 C1_1 111.5(4)
C10_1 C8_1 C1_1 111.3(4)
C9_1 C8_1 H8_1 107.9
C10_1 C8_1 H8_1 107.9
C1_1 C8_1 H8_1 107.9
C8_1 C9_1 H9A_1 109.5
C8_1 C9_1 H9B_1 109.5
H9A_1 C9_1 H9B_1 109.5
C8_1 C9_1 H9C_1 109.5
H9A_1 C9_1 H9C_1 109.5
H9B_1 C9_1 H9C_1 109.5
C8_1 C10_1 H10A_1 109.5
C8_1 C10_1 H10B_1 109.5
H10A_1 C10_1 H10B_1 109.5
C8_1 C10_1 H10C_1 109.5
H10A_1 C10_1 H10C_1 109.5
H10B_1 C10_1 H10C_1 109.5
C16_1 C11_1 C12_1 120.2(4)
C16_1 C11_1 S1_1 119.9(3)
C12_1 C11_1 S1_1 119.9(3)
C11_1 C12_1 C13_1 119.0(4)
C11_1 C12_1 H12_1 120.5
C13_1 C12_1 H12_1 120.5
C14_1 C13_1 C12_1 121.2(5)
C14_1 C13_1 H13_1 119.4
C12_1 C13_1 H13_1 119.4
C13_1 C14_1 C15_1 118.4(5)
C13_1 C14_1 C17_1 119.7(6)
C15_1 C14_1 C17_1 121.9(6)
C16_1 C15_1 C14_1 121.8(5)
C16_1 C15_1 H15_1 119.1
C14_1 C15_1 H15_1 119.1
C15_1 C16_1 C11_1 119.3(5)
C15_1 C16_1 H16_1 120.3
C11_1 C16_1 H16_1 120.3
C14_1 C17_1 H17A_1 109.5
C14_1 C17_1 H17B_1 109.5
H17A_1 C17_1 H17B_1 109.5
C14_1 C17_1 H17C_1 109.5
H17A_1 C17_1 H17C_1 109.5
H17B_1 C17_1 H17C_1 109.5
C19_1 C18_1 C23_1 118.7(4)
C19_1 C18_1 S2_1 120.9(4)
C23_1 C18_1 S2_1 120.4(4)
C18_1 C19_1 C20_1 120.7(5)
C18_1 C19_1 H19_1 119.7
C20_1 C19_1 H19_1 119.7
C21_1 C20_1 C19_1 121.6(5)
C21_1 C20_1 H20_1 119.2
C19_1 C20_1 H20_1 119.2
C22_1 C21_1 C20_1 117.7(5)
C22_1 C21_1 C24_1 121.0(7)
C20_1 C21_1 C24_1 121.3(6)
C21_1 C22_1 C23_1 122.4(6)
C21_1 C22_1 H22_1 118.8
C23_1 C22_1 H22_1 118.8
C22_1 C23_1 C18_1 118.9(5)
C22_1 C23_1 H23_1 120.5
C18_1 C23_1 H23_1 120.5
C21_1 C24_1 H24A_1 109.5
C21_1 C24_1 H24B_1 109.5
H24A_1 C24_1 H24B_1 109.5
C21_1 C24_1 H24C_1 109.5
H24A_1 C24_1 H24C_1 109.5
H24B_1 C24_1 H24C_1 109.5
O5_2 S3_2 O6_2 120.27(17)
O5_2 S3_2 N3_2 107.03(16)
O6_2 S3_2 N3_2 106.25(16)
O5_2 S3_2 C35_2 108.97(17)
O6_2 S3_2 C35_2 106.88(17)
N3_2 S3_2 C35_2 106.71(16)
O7_2 S4_2 O8_2 120.4(2)
O7_2 S4_2 N4_2 107.02(18)
O8_2 S4_2 N4_2 105.38(19)
O7_2 S4_2 C42_2 108.3(2)
O8_2 S4_2 C42_2 108.5(2)
N4_2 S4_2 C42_2 106.50(17)
C29_2 N3_2 C25_2 118.1(3)
C29_2 N3_2 S3_2 115.3(2)
C25_2 N3_2 S3_2 121.2(2)
C28_2 N4_2 C31_2 108.7(3)
C28_2 N4_2 S4_2 121.5(3)
C31_2 N4_2 S4_2 117.3(3)
N3_2 C25_2 C26_2 109.7(3)
N3_2 C25_2 C32_2 109.0(3)
C26_2 C25_2 C32_2 114.6(3)
N3_2 C25_2 H25_2 107.8
C26_2 C25_2 H25_2 107.8
C32_2 C25_2 H25_2 107.8
C27_2 C26_2 C25_2 110.3(3)
C27_2 C26_2 H26A_2 109.6
C25_2 C26_2 H26A_2 109.6
C27_2 C26_2 H26B_2 109.6
C25_2 C26_2 H26B_2 109.6
H26A_2 C26_2 H26B_2 108.1
C28_2 C27_2 C26_2 118.2(4)
C28_2 C27_2 H27_2 120.9
C26_2 C27_2 H27_2 120.9
C27_2 C28_2 N4_2 128.7(4)
C27_2 C28_2 C29_2 124.3(3)
N4_2 C28_2 C29_2 106.9(3)
N3_2 C29_2 C28_2 114.1(3)
N3_2 C29_2 C30_2 117.0(3)
C28_2 C29_2 C30_2 102.0(3)
N3_2 C29_2 H29_2 107.7
C28_2 C29_2 H29_2 107.7
C30_2 C29_2 H29_2 107.7
C31_2 C30_2 C29_2 101.5(3)
C31_2 C30_2 H30A_2 111.5
C29_2 C30_2 H30A_2 111.5
C31_2 C30_2 H30B_2 111.5
C29_2 C30_2 H30B_2 111.5
H30A_2 C30_2 H30B_2 109.3
N4_2 C31_2 C30_2 103.2(3)
N4_2 C31_2 H31A_2 111.1
C30_2 C31_2 H31A_2 111.1
N4_2 C31_2 H31B_2 111.1
C30_2 C31_2 H31B_2 111.1
H31A_2 C31_2 H31B_2 109.1
C33_2 C32_2 C25_2 111.2(4)
C33_2 C32_2 C34_2 110.3(4)
C25_2 C32_2 C34_2 111.4(5)
C33_2 C32_2 H32_2 107.9
C25_2 C32_2 H32_2 107.9
C34_2 C32_2 H32_2 107.9
C32_2 C33_2 H33A_2 109.5
C32_2 C33_2 H33B_2 109.5
H33A_2 C33_2 H33B_2 109.5
C32_2 C33_2 H33C_2 109.5
H33A_2 C33_2 H33C_2 109.5
H33B_2 C33_2 H33C_2 109.5
C32_2 C34_2 H34A_2 109.5
C32_2 C34_2 H34B_2 109.5
H34A_2 C34_2 H34B_2 109.5
C32_2 C34_2 H34C_2 109.5
H34A_2 C34_2 H34C_2 109.5
H34B_2 C34_2 H34C_2 109.5
C36_2 C35_2 C40_2 119.5(4)
C36_2 C35_2 S3_2 119.8(3)
C40_2 C35_2 S3_2 120.6(3)
C35_2 C36_2 C37_2 119.6(4)
C35_2 C36_2 H36_2 120.2
C37_2 C36_2 H36_2 120.2
C38_2 C37_2 C36_2 121.6(4)
C38_2 C37_2 H37_2 119.2
C36_2 C37_2 H37_2 119.2
C39_2 C38_2 C37_2 118.2(4)
C39_2 C38_2 C41_2 121.0(4)
C37_2 C38_2 C41_2 120.8(4)
C38_2 C39_2 C40_2 121.3(4)
C38_2 C39_2 H39_2 119.4
C40_2 C39_2 H39_2 119.4
C35_2 C40_2 C39_2 119.9(4)
C35_2 C40_2 H40_2 120.1
C39_2 C40_2 H40_2 120.1
C38_2 C41_2 H41A_2 109.5
C38_2 C41_2 H41B_2 109.5
H41A_2 C41_2 H41B_2 109.5
C38_2 C41_2 H41C_2 109.5
H41A_2 C41_2 H41C_2 109.5
H41B_2 C41_2 H41C_2 109.5
C47_2 C42_2 C43_2 119.2(4)
C47_2 C42_2 S4_2 120.0(3)
C43_2 C42_2 S4_2 120.8(3)
C44_2 C43_2 C42_2 119.9(4)
C44_2 C43_2 H43_2 120.0
C42_2 C43_2 H43_2 120.0
C45_2 C44_2 C43_2 121.5(4)
C45_2 C44_2 H44_2 119.3
C43_2 C44_2 H44_2 119.3
C44_2 C45_2 C46_2 118.2(4)
C44_2 C45_2 C48_2 120.7(5)
C46_2 C45_2 C48_2 121.1(4)
C45_2 C46_2 C47_2 121.6(4)
C45_2 C46_2 H46_2 119.2
C47_2 C46_2 H46_2 119.2
C42_2 C47_2 C46_2 119.7(4)
C42_2 C47_2 H47_2 120.2
C46_2 C47_2 H47_2 120.2
C45_2 C48_2 H48A_2 109.5
C45_2 C48_2 H48B_2 109.5
H48A_2 C48_2 H48B_2 109.5
C45_2 C48_2 H48C_2 109.5
H48A_2 C48_2 H48C_2 109.5
H48B_2 C48_2 H48C_2 109.5

loop_
_geom_bond_atom_site_label_1
_geom_bond_atom_site_label_2
_geom_bond_distance
S1_1 O2_1 1.433(3)
S1_1 O1_1 1.433(3)
S1_1 N1_1 1.621(3)
S1_1 C11_1 1.753(4)
S2_1 O4_1 1.426(3)
S2_1 O3_1 1.433(3)
S2_1 N2_1 1.631(3)
S2_1 C18_1 1.742(4)
N1_1 C5_1 1.467(4)
N1_1 C1_1 1.478(5)
N2_1 C4_1 1.434(4)
N2_1 C7_1 1.483(5)
C1_1 C2_1 1.523(6)
C1_1 C8_1 1.534(5)
C1_1 H1_1 0.9800
C2_1 C3_1 1.502(5)
C2_1 H2A_1 0.9700
C2_1 H2B_1 0.9700
C3_1 C4_1 1.312(5)
C3_1 H3_1 0.9300
C4_1 C5_1 1.498(5)
C5_1 C6_1 1.511(5)
C5_1 H5_1 0.9800
C6_1 C7_1 1.531(5)
C6_1 H6A_1 0.9700
C6_1 H6B_1 0.9700
C7_1 H7A_1 0.9700
C7_1 H7B_1 0.9700
C8_1 C9_1 1.525(7)
C8_1 C10_1 1.520(7)
C8_1 H8_1 0.9800
C9_1 H9A_1 0.9600
C9_1 H9B_1 0.9600
C9_1 H9C_1 0.9600
C10_1 H10A_1 0.9600
C10_1 H10B_1 0.9600
C10_1 H10C_1 0.9600
C11_1 C16_1 1.382(5)
C11_1 C12_1 1.385(6)
C12_1 C13_1 1.385(6)
C12_1 H12_1 0.9300
C13_1 C14_1 1.372(7)
C13_1 H13_1 0.9300
C14_1 C15_1 1.380(7)
C14_1 C17_1 1.517(7)
C15_1 C16_1 1.364(7)
C15_1 H15_1 0.9300
C16_1 H16_1 0.9300
C17_1 H17A_1 0.9600
C17_1 H17B_1 0.9600
C17_1 H17C_1 0.9600
C18_1 C19_1 1.358(5)
C18_1 C23_1 1.403(6)
C19_1 C20_1 1.388(6)
C19_1 H19_1 0.9300
C20_1 C21_1 1.368(7)
C20_1 H20_1 0.9300
C21_1 C22_1 1.360(8)
C21_1 C24_1 1.510(7)
C22_1 C23_1 1.389(7)
C22_1 H22_1 0.9300
C23_1 H23_1 0.9300
C24_1 H24A_1 0.9600
C24_1 H24B_1 0.9600
C24_1 H24C_1 0.9600
S3_2 O5_2 1.427(3)
S3_2 O6_2 1.432(2)
S3_2 N3_2 1.629(3)
S3_2 C35_2 1.751(4)
S4_2 O7_2 1.433(3)
S4_2 O8_2 1.434(3)
S4_2 N4_2 1.634(3)
S4_2 C42_2 1.745(4)
N3_2 C29_2 1.466(4)
N3_2 C25_2 1.486(4)
N4_2 C28_2 1.433(5)
N4_2 C31_2 1.494(5)
C25_2 C26_2 1.521(5)
C25_2 C32_2 1.532(5)
C25_2 H25_2 0.9800
C26_2 C27_2 1.499(6)
C26_2 H26A_2 0.9700
C26_2 H26B_2 0.9700
C27_2 C28_2 1.321(5)
C27_2 H27_2 0.9300
C28_2 C29_2 1.491(5)
C29_2 C30_2 1.525(5)
C29_2 H29_2 0.9800
C30_2 C31_2 1.517(6)
C30_2 H30A_2 0.9700
C30_2 H30B_2 0.9700
C31_2 H31A_2 0.9700
C31_2 H31B_2 0.9700
C32_2 C33_2 1.522(7)
C32_2 C34_2 1.530(7)
C32_2 H32_2 0.9800
C33_2 H33A_2 0.9600
C33_2 H33B_2 0.9600
C33_2 H33C_2 0.9600
C34_2 H34A_2 0.9600
C34_2 H34B_2 0.9600
C34_2 H34C_2 0.9600
C35_2 C36_2 1.381(5)
C35_2 C40_2 1.380(5)
C36_2 C37_2 1.383(5)
C36_2 H36_2 0.9300
C37_2 C38_2 1.380(6)
C37_2 H37_2 0.9300
C38_2 C39_2 1.370(6)
C38_2 C41_2 1.497(6)
C39_2 C40_2 1.388(5)
C39_2 H39_2 0.9300
C40_2 H40_2 0.9300
C41_2 H41A_2 0.9600
C41_2 H41B_2 0.9600
C41_2 H41C_2 0.9600
C42_2 C47_2 1.384(5)
C42_2 C43_2 1.385(5)
C43_2 C44_2 1.387(5)
C43_2 H43_2 0.9300
C44_2 C45_2 1.369(6)
C44_2 H44_2 0.9300
C45_2 C46_2 1.379(6)
C45_2 C48_2 1.505(6)
C46_2 C47_2 1.385(6)
C46_2 H46_2 0.9300
C47_2 H47_2 0.9300
C48_2 H48A_2 0.9600
C48_2 H48B_2 0.9600
C48_2 H48C_2 0.9600
